data_7208693
loop_
_publ_author_name
'Butterhof, Christian'
'B\"arwinkel, Kilian'
'Senker, J\"urgen'
'Breu, Josef'

_publ_section_title
;
 Polymorphism in co-crystals: a metastable form of the ionic co-crystal 2
 HBz&#x00B7;1 NaBz crystallised by flash evaporation
;
_journal_issue 20
_journal_name_full CrystEngComm
_journal_page_first 6744
_journal_paper_doi 10.1039/c2ce25562f
_journal_volume 14
_journal_year 2012
_chemical_formula_sum 'C21 H17 Na O6'
_chemical_formula_weight 388.34
_chemical_name_systematic
;
?
;
_space_group_IT_number 14
_symmetry_cell_setting monoclinic
_symmetry_space_group_name_Hall '-P 2ybc'
_symmetry_space_group_name_H-M 'P 1 21/c 1'
_atom_sites_solution_hydrogens geom
_atom_sites_solution_primary direct
_atom_sites_solution_secondary difmap
_audit_creation_method SHELXL-97
_cell_angle_alpha 90.00
_cell_angle_beta 97.18(3)
_cell_angle_gamma 90.00
_cell_formula_units_Z 4
_cell_length_a 5.8402(12)
_cell_length_b 14.499(3)
_cell_length_c 22.136(4)
_cell_measurement_reflns_used 8000
_cell_measurement_temperature 173(2)
_cell_measurement_theta_max 26.03
_cell_measurement_theta_min 1.85
_cell_volume 1859.7(6)
_computing_cell_refinement 'STOE IPDS I'
_computing_data_collection 'STOE IPDS I'
_computing_data_reduction 'STOE X-RED'
_computing_molecular_graphics 'Diamnond Version 3.0e'
_computing_publication_material 'Bruker SHELXTL'
_computing_structure_refinement 'SHELXL-97 (Sheldrick, 1997)'
_computing_structure_solution 'SHELXS-97 (Sheldrick, 1990)'
_diffrn_ambient_temperature 173(2)
_diffrn_measured_fraction_theta_full 0.946
_diffrn_measured_fraction_theta_max 0.946
_diffrn_measurement_device_type 'STOE IPDS I'
_diffrn_measurement_method 'phi scans'
_diffrn_radiation_monochromator graphite
_diffrn_radiation_source 'fine-focus sealed tube'
_diffrn_radiation_type MoK\a
_diffrn_radiation_wavelength 0.71073
_diffrn_reflns_av_R_equivalents 0.1090
_diffrn_reflns_av_sigmaI/netI 0.0674
_diffrn_reflns_limit_h_max 6
_diffrn_reflns_limit_h_min -6
_diffrn_reflns_limit_k_max 17
_diffrn_reflns_limit_k_min -17
_diffrn_reflns_limit_l_max 27
_diffrn_reflns_limit_l_min -27
_diffrn_reflns_number 16321
_diffrn_reflns_theta_full 26.03
_diffrn_reflns_theta_max 26.03
_diffrn_reflns_theta_min 1.85
_exptl_absorpt_coefficient_mu 0.121
_exptl_absorpt_correction_type none
_exptl_crystal_colour colourless
_exptl_crystal_density_diffrn 1.387
_exptl_crystal_density_method 'not measured'
_exptl_crystal_description needle
_exptl_crystal_F_000 808
_exptl_crystal_size_max 0.41
_exptl_crystal_size_mid 0.12
_exptl_crystal_size_min 0.11
_refine_diff_density_max 0.224
_refine_diff_density_min -0.263
_refine_diff_density_rms 0.051
_refine_ls_extinction_method none
_refine_ls_goodness_of_fit_ref 0.949
_refine_ls_hydrogen_treatment constr
_refine_ls_matrix_type full
_refine_ls_number_parameters 255
_refine_ls_number_reflns 3466
_refine_ls_number_restraints 0
_refine_ls_restrained_S_all 0.949
_refine_ls_R_factor_all 0.0723
_refine_ls_R_factor_gt 0.0411
_refine_ls_shift/su_max 0.000
_refine_ls_shift/su_mean 0.000
_refine_ls_structure_factor_coef Fsqd
_refine_ls_weighting_details 'calc w=1/[\s^2^(Fo^2^)+(0.0650P)^2^+0.0000P] where P=(Fo^2^+2Fc^2^)/3'
_refine_ls_weighting_scheme calc
_refine_ls_wR_factor_gt 0.0983
_refine_ls_wR_factor_ref 0.1173
_reflns_number_gt 2140
_reflns_number_total 3466
_reflns_threshold_expression >2sigma(I)
_cod_data_source_file c2ce25562f.txt
_cod_data_source_block ttfa
_cod_depositor_comments
;
The following automatic conversions were performed:

'_symmetry_cell_setting' value 'Monoclinic' changed to 'monoclinic'
according to /home/saulius/struct/CIF-dictionaries/cif_core.dic
dictionary named 'cif_core.dic' version 2.4.2 from 2011-04-26.

Automatic conversion script
Id: cif_fix_values 1891 2012-01-12 08:04:46Z andrius 
;
_cod_original_sg_symbol_H-M P2(1)/c
_cod_database_code 7208693

loop_
_symmetry_equiv_pos_as_xyz
'x, y, z'
'-x, y+1/2, -z+1/2'
'-x, -y, -z'
'x, -y-1/2, z-1/2'

loop_
_atom_site_label
_atom_site_type_symbol
_atom_site_fract_x
_atom_site_fract_y
_atom_site_fract_z
_atom_site_U_iso_or_equiv
_atom_site_adp_type
_atom_site_occupancy
_atom_site_symmetry_multiplicity
_atom_site_calc_flag
_atom_site_refinement_flags
Na1 Na 0.41023(15) 0.61510(5) 0.48680(3) 0.0402(3) Uani 1 1 d .
O4 O 0.0209(3) 0.61894(9) 0.54048(5) 0.0384(4) Uani 1 1 d .
O1 O 0.1456(3) 0.69739(9) 0.41829(6) 0.0414(4) Uani 1 1 d .
C9 C -0.0048(4) 0.53997(11) 0.63412(8) 0.0315(5) Uani 1 1 d .
C8 C -0.0996(4) 0.56395(12) 0.56936(8) 0.0320(5) Uani 1 1 d .
O5 O 0.4943(3) 0.74670(9) 0.54677(6) 0.0473(4) Uani 1 1 d .
O6 O 0.1654(3) 0.78412(10) 0.58350(7) 0.0530(5) Uani 1 1 d .
H6A H 0.1292 0.7316 0.5725 0.079(9) Uiso 1 1 calc R
C2 C -0.1642(4) 0.71441(12) 0.33799(8) 0.0330(5) Uani 1 1 d .
C14 C -0.1478(4) 0.49757(12) 0.67135(8) 0.0370(5) Uani 1 1 d .
H14 H -0.2983 0.4822 0.6558 0.044 Uiso 1 1 calc R
C10 C 0.2223(4) 0.56152(13) 0.65766(8) 0.0366(5) Uani 1 1 d .
H10 H 0.3201 0.5892 0.6330 0.044 Uiso 1 1 calc R
C11 C 0.3015(4) 0.54130(14) 0.71827(8) 0.0400(6) Uani 1 1 d .
H11 H 0.4523 0.5558 0.7340 0.048 Uiso 1 1 calc R
C7 C -0.0218(4) 0.75491(13) 0.29993(8) 0.0388(5) Uani 1 1 d .
H7 H 0.1299 0.7693 0.3150 0.047 Uiso 1 1 calc R
C12 C 0.1563(4) 0.49976(13) 0.75508(8) 0.0425(6) Uani 1 1 d .
H12 H 0.2097 0.4866 0.7955 0.051 Uiso 1 1 calc R
C6 C -0.1031(4) 0.77417(14) 0.23957(9) 0.0446(6) Uani 1 1 d .
H6 H -0.0069 0.8014 0.2142 0.053 Uiso 1 1 calc R
C20 C 0.7093(5) 1.02548(15) 0.56913(9) 0.0486(6) Uani 1 1 d .
H20 H 0.8455 1.0466 0.5562 0.058 Uiso 1 1 calc R
C3 C -0.3920(4) 0.69416(13) 0.31584(8) 0.0380(5) Uani 1 1 d .
H3 H -0.4896 0.6680 0.3412 0.046 Uiso 1 1 calc R
C1 C -0.0605(4) 0.68994(12) 0.40132(8) 0.0346(5) Uani 1 1 d .
C15 C 0.3737(4) 0.80356(14) 0.56864(9) 0.0404(6) Uani 1 1 d .
C13 C -0.0676(4) 0.47793(13) 0.73185(8) 0.0419(6) Uani 1 1 d .
H13 H -0.1649 0.4501 0.7566 0.050 Uiso 1 1 calc R
C4 C -0.4727(4) 0.71343(14) 0.25517(9) 0.0432(6) Uani 1 1 d .
H4 H -0.6247 0.6998 0.2400 0.052 Uiso 1 1 calc R
C18 C 0.3678(5) 1.05439(14) 0.61574(10) 0.0533(7) Uani 1 1 d .
H18 H 0.2752 1.0949 0.6345 0.064 Uiso 1 1 calc R
C16 C 0.4457(4) 0.90117(13) 0.58137(8) 0.0368(5) Uani 1 1 d .
C5 C -0.3282(4) 0.75253(13) 0.21762(9) 0.0434(6) Uani 1 1 d .
H5 H -0.3830 0.7644 0.1771 0.052 Uiso 1 1 calc R
C21 C 0.6492(4) 0.93278(14) 0.56236(9) 0.0440(6) Uani 1 1 d .
H21 H 0.7455 0.8920 0.5451 0.053 Uiso 1 1 calc R
C17 C 0.3048(4) 0.96200(14) 0.60871(9) 0.0444(6) Uani 1 1 d .
H17 H 0.1695 0.9410 0.6222 0.053 Uiso 1 1 calc R
C19 C 0.5673(5) 1.08629(15) 0.59501(10) 0.0516(7) Uani 1 1 d .
H19 H 0.6058 1.1485 0.5985 0.062 Uiso 1 1 calc R
O3 O -0.2901(3) 0.53210(8) 0.54724(5) 0.0369(4) Uani 1 1 d .
O2 O -0.2092(3) 0.65849(10) 0.43708(6) 0.0431(4) Uani 1 1 d .
H2 H -0.1406 0.6465 0.4708 0.098(11) Uiso 1 1 calc R

loop_
_atom_site_aniso_label
_atom_site_aniso_U_11
_atom_site_aniso_U_22
_atom_site_aniso_U_33
_atom_site_aniso_U_23
_atom_site_aniso_U_13
_atom_site_aniso_U_12
Na1 0.0454(7) 0.0315(4) 0.0400(4) -0.0029(3) -0.0089(4) 0.0019(3)
O4 0.0433(11) 0.0385(7) 0.0318(6) 0.0030(5) -0.0013(6) -0.0066(7)
O1 0.0377(11) 0.0448(8) 0.0393(7) 0.0063(6) -0.0055(7) -0.0024(7)
C9 0.0358(15) 0.0267(9) 0.0312(9) -0.0021(7) 0.0018(9) -0.0008(8)
C8 0.0390(15) 0.0257(9) 0.0304(9) -0.0018(7) 0.0011(9) 0.0021(9)
O5 0.0499(12) 0.0367(8) 0.0536(8) -0.0126(6) 0.0002(7) 0.0023(7)
O6 0.0516(13) 0.0377(8) 0.0708(10) -0.0111(7) 0.0128(9) -0.0069(8)
C2 0.0377(15) 0.0279(9) 0.0323(9) 0.0001(7) 0.0002(9) 0.0010(9)
C14 0.0403(15) 0.0313(10) 0.0385(10) -0.0017(8) 0.0015(9) -0.0029(9)
C10 0.0388(15) 0.0358(10) 0.0348(9) -0.0016(8) 0.0026(9) -0.0018(9)
C11 0.0387(16) 0.0433(11) 0.0355(10) -0.0026(8) -0.0055(9) 0.0028(10)
C7 0.0378(16) 0.0375(10) 0.0400(10) 0.0037(8) 0.0008(9) -0.0026(9)
C12 0.0583(18) 0.0384(11) 0.0288(9) -0.0002(8) -0.0019(10) 0.0043(11)
C6 0.0517(18) 0.0422(11) 0.0388(10) 0.0089(9) 0.0018(10) -0.0029(11)
C20 0.0497(18) 0.0466(12) 0.0456(11) 0.0053(9) -0.0096(11) -0.0089(11)
C3 0.0402(15) 0.0365(10) 0.0367(10) 0.0012(8) 0.0023(9) -0.0017(9)
C1 0.0434(16) 0.0302(9) 0.0299(9) -0.0005(7) 0.0036(9) 0.0010(9)
C15 0.0457(18) 0.0369(11) 0.0357(10) -0.0004(8) -0.0063(10) -0.0009(11)
C13 0.0562(18) 0.0363(10) 0.0335(10) 0.0035(8) 0.0062(10) -0.0029(10)
C4 0.0400(16) 0.0461(11) 0.0410(10) 0.0010(9) -0.0052(10) -0.0033(11)
C18 0.067(2) 0.0374(11) 0.0523(12) -0.0108(10) -0.0051(12) 0.0059(12)
C16 0.0413(16) 0.0330(10) 0.0342(9) -0.0001(8) -0.0033(9) -0.0014(10)
C5 0.0514(18) 0.0431(11) 0.0330(10) 0.0041(8) -0.0045(10) 0.0014(11)
C21 0.0472(17) 0.0427(11) 0.0394(10) -0.0006(9) -0.0049(10) -0.0003(11)
C17 0.0478(17) 0.0382(11) 0.0458(11) -0.0041(9) 0.0003(10) 0.0021(10)
C19 0.065(2) 0.0333(11) 0.0505(12) 0.0018(9) -0.0154(12) -0.0055(12)
O3 0.0381(10) 0.0310(7) 0.0383(7) -0.0014(5) -0.0078(7) -0.0028(6)
O2 0.0405(11) 0.0561(9) 0.0315(7) 0.0071(6) -0.0006(7) -0.0029(7)

loop_
_atom_type_symbol
_atom_type_description
_atom_type_scat_dispersion_real
_atom_type_scat_dispersion_imag
_atom_type_scat_source
C C 0.0033 0.0016 'International Tables Vol C Tables 4.2.6.8 and 6.1.1.4'
H H 0.0000 0.0000 'International Tables Vol C Tables 4.2.6.8 and 6.1.1.4'
O O 0.0106 0.0060 'International Tables Vol C Tables 4.2.6.8 and 6.1.1.4'
Na Na 0.0362 0.0249 'International Tables Vol C Tables 4.2.6.8 and 6.1.1.4'

loop_
_geom_angle_atom_site_label_1
_geom_angle_atom_site_label_2
_geom_angle_atom_site_label_3
_geom_angle
_geom_angle_site_symmetry_1
_geom_angle_site_symmetry_3
_geom_angle_publ_flag
O1 Na1 O4 75.58(6) . . yes
O1 Na1 O5 91.52(6) . . yes
O1 Na1 O2 97.37(6) . 1_655 yes
O1 Na1 O3 173.10(7) . 1_655 yes
O1 Na1 O3 96.24(6) . 3_566 yes
O4 Na1 O5 82.06(6) . . yes
O2 Na1 O4 165.18(6) 1_655 . yes
O3 Na1 O4 111.26(6) 1_655 . yes
O3 Na1 O4 85.72(6) 3_566 . yes
O2 Na1 O5 85.15(6) 1_655 . yes
O3 Na1 O5 90.34(6) 1_655 . yes
O3 Na1 O5 163.43(6) 3_566 . yes
O2 Na1 O3 76.17(6) 1_655 1_655 yes
O2 Na1 O3 108.23(6) 1_655 3_566 yes
O3 Na1 O3 83.70(6) 1_655 3_566 yes
Na1 O1 C1 134.22(13) . . yes
Na1 O2 C1 164.91(14) 1_455 . yes
Na1 O3 C8 126.03(11) 1_455 . yes
Na1 O3 C8 132.90(13) 3_566 . yes
Na1 O3 Na1 96.30(7) 1_455 3_566 yes
Na1 O4 C8 138.69(13) . . yes
Na1 O5 C15 133.13(16) . . yes
Na1 O2 H2 85.00 1_455 . no
C1 O2 H2 110.00 . . no
C15 O6 H6A 109.00 . . no
O1 C1 O2 122.74(17) . . yes
O1 C1 C2 122.34(19) . . yes
O2 C1 C2 114.92(19) . . yes
C1 C2 C7 117.8(2) . . no
C3 C2 C7 119.70(17) . . no
C1 C2 C3 122.47(18) . . no
C2 C3 C4 119.37(19) . . no
C3 C4 C5 120.3(2) . . no
C4 C5 C6 120.63(19) . . no
C5 C6 C7 119.3(2) . . no
C2 C7 C6 120.7(2) . . no
O4 C8 C9 117.13(19) . . yes
O3 C8 O4 123.47(17) . . yes
O3 C8 C9 119.37(17) . . yes
C8 C9 C10 121.33(18) . . no
C8 C9 C14 119.3(2) . . no
C10 C9 C14 119.39(17) . . no
C9 C10 C11 119.78(19) . . no
C10 C11 C12 120.2(2) . . no
C11 C12 C13 120.10(17) . . no
C12 C13 C14 120.04(19) . . no
C9 C14 C13 120.5(2) . . no
O5 C15 O6 123.03(19) . . yes
O5 C15 C16 123.5(2) . . yes
O6 C15 C16 113.52(18) . . yes
C15 C16 C17 120.9(2) . . no
C15 C16 C21 119.18(19) . . no
C17 C16 C21 119.80(19) . . no
C16 C17 C18 119.7(2) . . no
C17 C18 C19 120.4(2) . . no
C18 C19 C20 119.8(2) . . no
C19 C20 C21 120.3(2) . . no
C16 C21 C20 120.0(2) . . no
C2 C3 H3 120.00 . . no
C4 C3 H3 120.00 . . no
C3 C4 H4 120.00 . . no
C5 C4 H4 120.00 . . no
C4 C5 H5 120.00 . . no
C6 C5 H5 120.00 . . no
C5 C6 H6 120.00 . . no
C7 C6 H6 120.00 . . no
C2 C7 H7 120.00 . . no
C6 C7 H7 120.00 . . no
C9 C10 H10 120.00 . . no
C11 C10 H10 120.00 . . no
C10 C11 H11 120.00 . . no
C12 C11 H11 120.00 . . no
C11 C12 H12 120.00 . . no
C13 C12 H12 120.00 . . no
C12 C13 H13 120.00 . . no
C14 C13 H13 120.00 . . no
C9 C14 H14 120.00 . . no
C13 C14 H14 120.00 . . no
C16 C17 H17 120.00 . . no
C18 C17 H17 120.00 . . no
C17 C18 H18 120.00 . . no
C19 C18 H18 120.00 . . no
C18 C19 H19 120.00 . . no
C20 C19 H19 120.00 . . no
C19 C20 H20 120.00 . . no
C21 C20 H20 120.00 . . no
C16 C21 H21 120.00 . . no
C20 C21 H21 120.00 . . no

loop_
_geom_bond_atom_site_label_1
_geom_bond_atom_site_label_2
_geom_bond_distance
_geom_bond_site_symmetry_2
_geom_bond_publ_flag
Na1 O1 2.3508(17) . yes
Na1 O4 2.6945(19) . yes
Na1 O5 2.3412(16) . yes
Na1 O2 2.676(2) 1_655 yes
Na1 O3 2.3908(17) 1_655 yes
Na1 O3 2.3416(15) 3_566 yes
O1 C1 1.220(3) . yes
O2 C1 1.327(3) . yes
O3 C8 1.247(3) . yes
O4 C8 1.285(2) . yes
O5 C15 1.223(3) . yes
O6 C15 1.330(3) . yes
O2 H2 0.8200 . no
O6 H6A 0.8200 . no
C1 C2 1.499(3) . no
C2 C7 1.386(3) . no
C2 C3 1.391(3) . no
C3 C4 1.395(3) . no
C4 C5 1.378(3) . no
C5 C6 1.380(3) . no
C6 C7 1.389(3) . no
C8 C9 1.511(3) . no
C9 C14 1.388(3) . no
C9 C10 1.398(3) . no
C10 C11 1.395(3) . no
C11 C12 1.385(3) . no
C12 C13 1.381(3) . no
C13 C14 1.392(3) . no
C15 C16 1.493(3) . no
C16 C21 1.387(3) . no
C16 C17 1.395(3) . no
C17 C18 1.393(3) . no
C18 C19 1.384(4) . no
C19 C20 1.383(4) . no
C20 C21 1.393(3) . no
C3 H3 0.9300 . no
C4 H4 0.9300 . no
C5 H5 0.9300 . no
C6 H6 0.9300 . no
C7 H7 0.9300 . no
C10 H10 0.9300 . no
C11 H11 0.9300 . no
C12 H12 0.9300 . no
C13 H13 0.9300 . no
C14 H14 0.9300 . no
C17 H17 0.9300 . no
C18 H18 0.9300 . no
C19 H19 0.9300 . no
C20 H20 0.9300 . no
C21 H21 0.9300 . no

loop_
_geom_hbond_atom_site_label_D
_geom_hbond_atom_site_label_H
_geom_hbond_atom_site_label_A
_geom_hbond_distance_DH
_geom_hbond_distance_HA
_geom_hbond_distance_DA
_geom_hbond_angle_DHA
_geom_hbond_site_symmetry_A
O6 H6A O4 0.82 1.86 2.675(2) 173.1 1
O2 H2 O4 0.82 1.75 2.5699(19) 176.4 1
O2 H2 O3 0.82 2.60 3.1330(19) 124.2 1
